data_1545766
loop_
_publ_author_name
'Gonzalez, Miguel'
'Mason, Jarad'
'Bloch, Eric D.'
'Teat, Simon'
'Gagnon, Kevin J.'
'Morrison, Gregory Y.'
'Queen, Wendy Lee'
'Long, Jeffrey R.'

_publ_section_title
;
 Structural characterization of framework--gas interactions in the
 metal--organic framework Co2(dobdc) by in situ single-crystal X-ray
 diffraction
;
_journal_name_full 'Chem. Sci.'
_journal_paper_doi 10.1039/C7SC00449D
_journal_year 2017
_chemical_formula_moiety '(C8 H2 Co2 O4), 1.32(P4)'
_chemical_formula_sum 'C8 H2 Co2 O6 P5.28'
_chemical_formula_weight 475.58
_chemical_name_common Co2(dobdc)(P4)1.32
_space_group_crystal_system trigonal
_space_group_IT_number 148
_space_group_name_Hall '-R 3'
_space_group_name_H-M_alt 'R -3'
_symmetry_space_group_name_Hall '-R 3'
_symmetry_space_group_name_H-M 'R -3 :H'
_atom_sites_solution_hydrogens geom
_atom_sites_solution_primary direct
_atom_sites_solution_secondary difmap
_audit_creation_date 2017-01-06
_audit_creation_method
;
Olex2 1.2
(compiled 2016.11.30 svn.r3368 for OlexSys, GUI svn.r5269)
;
_audit_update_record
;
2017-01-28 deposited with the CCDC.
2017-04-19 downloaded from the CCDC.
;
_cell_angle_alpha 90
_cell_angle_beta 90
_cell_angle_gamma 120
_cell_formula_units_Z 9
_cell_length_a 25.7348(8)
_cell_length_b 25.7348(8)
_cell_length_c 6.8385(2)
_cell_measurement_reflns_used 9311
_cell_measurement_temperature 100(2)
_cell_measurement_theta_max 37.233
_cell_measurement_theta_min 3.397
_cell_volume 3922.2(2)
_computing_cell_refinement 'SAINT v8.34A (Bruker, 2013)'
_computing_data_collection 'Bruker APEX2'
_computing_data_reduction 'SAINT v8.34A (Bruker, 2013)'
_computing_molecular_graphics 'Olex2 (Dolomanov et al., 2009)'
_computing_publication_material 'Olex2 (Dolomanov et al., 2009)'
_computing_structure_refinement 'ShelXL (Sheldrick, 2015)'
_computing_structure_solution 'ShelXS (Sheldrick, 2008)'
_diffrn_ambient_temperature 100(2)
_diffrn_detector_area_resol_mean 10.42
_diffrn_measured_fraction_theta_full 0.999
_diffrn_measured_fraction_theta_max 0.999
_diffrn_measurement_device_type 'Bruker D8 with PHOTON100 CMOS detector'
_diffrn_measurement_method '\f and \w shutterless scans'
_diffrn_radiation_monochromator 'silicon 111'
_diffrn_radiation_type synchrotron
_diffrn_radiation_wavelength 0.7749
_diffrn_reflns_av_R_equivalents 0.0392
_diffrn_reflns_av_unetI/netI 0.0228
_diffrn_reflns_Laue_measured_fraction_full 0.999
_diffrn_reflns_Laue_measured_fraction_max 0.999
_diffrn_reflns_limit_h_max 19
_diffrn_reflns_limit_h_min -39
_diffrn_reflns_limit_k_max 40
_diffrn_reflns_limit_k_min 0
_diffrn_reflns_limit_l_max 10
_diffrn_reflns_limit_l_min 0
_diffrn_reflns_number 43953
_diffrn_reflns_point_group_measured_fraction_full 0.999
_diffrn_reflns_point_group_measured_fraction_max 0.999
_diffrn_reflns_theta_full 27.706
_diffrn_reflns_theta_max 37.238
_diffrn_reflns_theta_min 3.398
_diffrn_source 'Advanced Light Source station 11.3.1'
_diffrn_standards_number 0
_exptl_absorpt_coefficient_mu 3.034
_exptl_absorpt_correction_T_max 0.816
_exptl_absorpt_correction_T_min 0.694
_exptl_absorpt_correction_type multi-scan
_exptl_absorpt_process_details
;
 TWINABS-2012/1 (Bruker,2012) was used for absorption correction.
 
For component 1:
 wR2(int) was 0.0760 before and 0.0473 after correction.
 The Ratio of minimum to maximum transmission not present.
 The \l/2 correction factor is Not present
 
For component 2:
 wR2(int) was 0.0758 before and 0.0462 after correction.
 The Ratio of minimum to maximum transmission is 0.85.
 The \l/2 correction factor is Not present

Final HKLF 4 output contains 43953 reflections, Rint = 0.0392
 (30737 with I > 3sig(I), Rint = 0.0342)
;
_exptl_crystal_colour violet
_exptl_crystal_colour_primary violet
_exptl_crystal_density_diffrn 1.812
_exptl_crystal_density_method 'not measured'
_exptl_crystal_description needle
_exptl_crystal_F_000 2081
_exptl_crystal_size_max 0.18
_exptl_crystal_size_mid 0.07
_exptl_crystal_size_min 0.07
_refine_diff_density_max 2.388
_refine_diff_density_min -1.557
_refine_diff_density_rms 0.269
_refine_ls_extinction_method none
_refine_ls_goodness_of_fit_ref 1.198
_refine_ls_hydrogen_treatment constr
_refine_ls_matrix_type full
_refine_ls_number_parameters 148
_refine_ls_number_reflns 3479
_refine_ls_number_restraints 216
_refine_ls_restrained_S_all 1.228
_refine_ls_R_factor_all 0.0902
_refine_ls_R_factor_gt 0.0822
_refine_ls_shift/su_max 0.000
_refine_ls_shift/su_mean 0.000
_refine_ls_structure_factor_coef Fsqd
_refine_ls_weighting_details 'w=1/[\s^2^(Fo^2^)+(0.1256P)^2^+39.0610P] where P=(Fo^2^+2Fc^2^)/3'
_refine_ls_weighting_scheme calc
_refine_ls_wR_factor_gt 0.2465
_refine_ls_wR_factor_ref 0.2530
_reflns_Friedel_coverage 0.000
_reflns_number_gt 3064
_reflns_number_total 3479
_reflns_threshold_expression 'I > 2\s(I)'
_cod_data_source_file c7sc00449d2.cif
_cod_data_source_block Co2dobdc-P4
_cod_original_cell_volume 3922.2(3)
_cod_database_code 1545766
_shelx_space_group_comment
;
The symmetry employed for this shelxl refinement is uniquely defined
by the following loop, which should always be used as a source of
symmetry information in preference to the above space-group names.
They are only intended as comments.
;
_shelx_estimated_absorpt_t_max 0.816
_shelx_estimated_absorpt_t_min 0.611
_olex2_refinement_description
;
1. Twinned data refinement
 Scales: 0.479(4) 0.521(4)
2. Fixed Uiso
 At 1.2 times of:
  All C(H) groups
3. Restrained distances
 P1A-P2A \\sim P1A-P3A \\sim P1A-P4A \\sim P1B-P2B \\sim P1B-P3B \\sim P1B-P4B
\\sim P2A-P3A \\sim P2A-P4A
 \\sim P3A-P4A \\sim P2B-P3B \\sim P2B-P4B \\sim P3B-P4B
 with sigma of 0.02
4. Uiso/Uaniso restraints and constraints
P1A \\sim P3A \\sim P4A \\sim P2A \\sim P1B \\sim P3B \\sim P4B \\sim P2B:
within 2.3A with sigma of 0.04 and sigma for terminal atoms of 0.08
5. Rigid body (RIGU) restrains
 P1A, P3A, P4A, P2A, P1B, P3B, P4B, P2B
 with sigma for 1-2 distances of 0.004 and sigma for 1-3 distances of 0.004
6. Others
 Sof(P1A)=Sof(P2A)=Sof(P3A)=Sof(P4A)=FVAR(1)
 Sof(P1B)=Sof(P2B)=Sof(P3B)=Sof(P4B)=FVAR(2)
7.a Aromatic/amide H refined with riding coordinates:
 C3(H3)
;
_shelx_shelxl_version_number 2016/6
_olex2_submission_special_instructions 'No special instructions were received'

loop_
_space_group_symop_operation_xyz
'x, y, z'
'-y, x-y, z'
'-x+y, -x, z'
'x+2/3, y+1/3, z+1/3'
'-y+2/3, x-y+1/3, z+1/3'
'-x+y+2/3, -x+1/3, z+1/3'
'x+1/3, y+2/3, z+2/3'
'-y+1/3, x-y+2/3, z+2/3'
'-x+y+1/3, -x+2/3, z+2/3'
'-x, -y, -z'
'y, -x+y, -z'
'x-y, x, -z'
'-x+2/3, -y+1/3, -z+1/3'
'y+2/3, -x+y+1/3, -z+1/3'
'x-y+2/3, x+1/3, -z+1/3'
'-x+1/3, -y+2/3, -z+2/3'
'y+1/3, -x+y+2/3, -z+2/3'
'x-y+1/3, x+2/3, -z+2/3'

loop_
_atom_site_label
_atom_site_type_symbol
_atom_site_fract_x
_atom_site_fract_y
_atom_site_fract_z
_atom_site_U_iso_or_equiv
_atom_site_adp_type
_atom_site_occupancy
_atom_site_site_symmetry_order
_atom_site_calc_flag
_atom_site_refinement_flags_posn
_atom_site_refinement_flags_adp
_atom_site_refinement_flags_occupancy
_atom_site_disorder_assembly
_atom_site_disorder_group
Co1 Co 0.31433(3) -0.05038(3) 0.48019(8) 0.01840(19) Uani 1 1 d . . . . .
O1 O 0.39206(16) -0.02320(17) 0.3379(4) 0.0214(6) Uani 1 1 d . . . . .
O2 O 0.37117(17) 0.00876(18) 0.6930(5) 0.0212(6) Uani 1 1 d . . . . .
O3 O 0.43759(16) 0.03149(18) 0.9315(5) 0.0227(7) Uani 1 1 d . . . . .
C1 C 0.4437(2) -0.0113(2) 0.4217(6) 0.0204(8) Uani 1 1 d . . . . .
C2 C 0.4591(2) 0.0059(2) 0.6208(6) 0.0203(8) Uani 1 1 d . . . . .
C3 C 0.5141(2) 0.0161(2) 0.6928(6) 0.0210(8) Uani 1 1 d . . . . .
H3 H 0.523280 0.026829 0.826517 0.025 Uiso 1 1 calc R . . . .
C4 C 0.4203(2) 0.0156(2) 0.7582(6) 0.0194(7) Uani 1 1 d . . . . .
P1A P 0.3200(3) -0.1403(3) 0.6386(12) 0.084(3) Uani 0.455(10) 1 d D U P A -1
P2A P 0.3645(7) -0.1960(6) 0.706(2) 0.157(5) Uani 0.455(10) 1 d D U P A -1
P3A P 0.3674(7) -0.1324(6) 0.933(2) 0.145(5) Uani 0.455(10) 1 d D U P A -1
P4A P 0.2805(7) -0.2151(6) 0.862(2) 0.167(6) Uani 0.455(10) 1 d D U P A -1
P1B P 0.3295(17) -0.1668(14) 0.799(4) 0.172(9) Uani 0.206(10) 1 d D U P B -2
P2B P 0.3589(12) -0.2297(11) 0.926(5) 0.140(8) Uani 0.206(10) 1 d D U P B -2
P3B P 0.3464(14) -0.1668(12) 1.118(4) 0.139(8) Uani 0.206(10) 1 d D U P B -2
P4B P 0.2666(10) -0.2461(14) 0.987(5) 0.163(9) Uani 0.206(10) 1 d D U P B -2

loop_
_atom_site_aniso_label
_atom_site_aniso_U_11
_atom_site_aniso_U_22
_atom_site_aniso_U_33
_atom_site_aniso_U_23
_atom_site_aniso_U_13
_atom_site_aniso_U_12
Co1 0.0229(3) 0.0228(3) 0.0067(2) -0.00047(18) -0.00016(18) 0.0093(2)
O1 0.0228(15) 0.0324(17) 0.0094(12) -0.0007(11) -0.0032(10) 0.0141(14)
O2 0.0250(15) 0.0324(17) 0.0093(11) -0.0036(11) -0.0003(11) 0.0167(14)
O3 0.0238(15) 0.0386(19) 0.0084(12) -0.0034(12) -0.0013(10) 0.0176(15)
C1 0.026(2) 0.031(2) 0.0085(14) -0.0009(14) -0.0005(13) 0.0174(18)
C2 0.0247(19) 0.033(2) 0.0085(15) -0.0001(14) 0.0001(13) 0.0180(18)
C3 0.0233(19) 0.035(2) 0.0086(14) 0.0011(14) 0.0007(13) 0.0175(18)
C4 0.0228(19) 0.027(2) 0.0098(15) -0.0001(14) 0.0013(13) 0.0135(16)
P1A 0.057(3) 0.078(4) 0.096(5) -0.031(4) 0.023(3) 0.018(3)
P2A 0.165(10) 0.154(10) 0.205(12) -0.054(9) -0.029(9) 0.119(8)
P3A 0.195(12) 0.105(8) 0.143(10) -0.032(7) -0.044(9) 0.080(8)
P4A 0.185(11) 0.100(8) 0.194(12) 0.038(8) 0.048(10) 0.056(7)
P1B 0.168(15) 0.145(14) 0.195(15) -0.022(12) 0.003(13) 0.072(12)
P2B 0.146(14) 0.108(12) 0.188(17) -0.046(11) 0.024(13) 0.081(11)
P3B 0.166(15) 0.125(13) 0.180(15) -0.043(12) -0.002(14) 0.114(12)
P4B 0.150(15) 0.162(16) 0.20(2) 0.017(14) -0.007(15) 0.094(13)

loop_
_atom_type_symbol
_atom_type_description
_atom_type_scat_dispersion_real
_atom_type_scat_dispersion_imag
_atom_type_scat_source
C C 0.0040 0.0020 'ANOMDisVal Program in PLATON Spek, A. L. J. Appl. Crystallogr. 2003, 36, 7-13'
H H 0.0000 0.0000 'ANOMDisVal Program in PLATON Spek, A. L. J. Appl. Crystallogr. 2003, 36, 7-13'
Co Co 0.3480 1.1400 'ANOMDisVal Program in PLATON Spek, A. L. J. Appl. Crystallogr. 2003, 36, 7-13'
O O 0.0130 0.0070 'ANOMDisVal Program in PLATON Spek, A. L. J. Appl. Crystallogr. 2003, 36, 7-13'
P P 0.1180 0.1130 'ANOMDisVal Program in PLATON Spek, A. L. J. Appl. Crystallogr. 2003, 36, 7-13'

loop_
_geom_angle_atom_site_label_1
_geom_angle_atom_site_label_2
_geom_angle_atom_site_label_3
_geom_angle
_geom_angle_site_symmetry_1
_geom_angle_site_symmetry_3
O1 Co1 O1 164.15(16) 6 .
O1 Co1 O2 81.82(14) 6 .
O1 Co1 O2 93.52(14) 6 8_544
O1 Co1 O2 82.59(13) . .
O1 Co1 O2 81.50(15) . 8_544
O1 Co1 O3 99.31(15) 6 6_554
O1 Co1 O3 96.13(14) . 6_554
O1 Co1 P1A 91.99(17) 6 .
O1 Co1 P1A 91.28(18) . .
O2 Co1 O2 82.08(4) . 8_544
O2 Co1 P1A 170.92(19) 8_544 .
O2 Co1 P1A 91.59(19) . .
O3 Co1 O2 95.26(14) 6_554 8_544
O3 Co1 O2 177.18(14) 6_554 .
O3 Co1 P1A 90.9(2) 6_554 .
Co1 O1 Co1 97.05(15) 8_544 .
C1 O1 Co1 125.2(3) . .
C1 O1 Co1 124.2(3) . 8_544
Co1 O2 Co1 92.07(14) . 6
C4 O2 Co1 129.4(3) . .
C4 O2 Co1 134.1(3) . 6
C4 O3 Co1 123.7(3) . 8_545
O1 C1 C2 124.8(4) . .
O1 C1 C3 118.0(4) . 10_656
C3 C1 C2 117.2(4) 10_656 .
C1 C2 C4 123.6(4) . .
C3 C2 C1 119.6(4) . .
C3 C2 C4 116.8(4) . .
C1 C3 C2 123.2(4) 10_656 .
O2 C4 C2 117.6(4) . .
O3 C4 O2 122.8(4) . .
O3 C4 C2 119.6(4) . .
P2A P1A Co1 154.5(5) . .
P2A P1A P3A 58.0(4) . .
P3A P1A Co1 122.8(4) . .
P4A P1A Co1 146.0(5) . .
P4A P1A P2A 58.8(4) . .
P4A P1A P3A 58.5(4) . .
P3A P2A P1A 61.6(4) . .
P3A P2A P4A 60.2(4) . .
P4A P2A P1A 60.1(4) . .
P2A P3A P1A 60.5(4) . .
P2A P3A P4A 60.1(4) . .
P4A P3A P1A 59.7(4) . .
P2A P4A P1A 61.1(4) . .
P2A P4A P3A 59.7(4) . .
P3A P4A P1A 61.8(4) . .
P3B P1B P2B 59.3(5) . .
P3B P1B P4B 59.6(5) . .
P4B P1B P2B 58.9(5) . .
P3B P2B P1B 59.2(5) . .
P3B P2B P4B 60.1(5) . .
P4B P2B P1B 60.3(5) . .
P1B P3B P2B 61.5(5) . .
P1B P3B P4B 61.1(5) . .
P2B P3B P4B 60.1(5) . .
P2B P4B P1B 60.8(5) . .
P2B P4B P3B 59.8(5) . .
P3B P4B P1B 59.3(5) . .

loop_
_geom_bond_atom_site_label_1
_geom_bond_atom_site_label_2
_geom_bond_distance
_geom_bond_site_symmetry_2
Co1 O1 2.007(3) 6
Co1 O1 2.009(4) .
Co1 O2 2.085(3) .
Co1 O2 2.095(3) 8_544
Co1 O3 2.022(3) 6_554
Co1 P1A 2.625(10) .
O1 C1 1.336(6) .
O2 C4 1.268(6) .
O3 C4 1.259(5) .
C1 C2 1.425(6) .
C1 C3 1.392(6) 10_656
C2 C3 1.395(6) .
C2 C4 1.480(6) .
P1A P2A 2.285(13) .
P1A P3A 2.309(14) .
P1A P4A 2.262(14) .
P2A P3A 2.226(14) .
P2A P4A 2.234(16) .
P3A P4A 2.236(15) .
P1B P2B 2.278(18) .
P1B P3B 2.227(18) .
P1B P4B 2.268(18) .
P2B P3B 2.230(16) .
P2B P4B 2.236(17) .
P3B P4B 2.235(18) .

loop_
_twin_individual_id
_twin_individual_mass_fraction_refined
1 0.479(4)
2 0.521(4)
